data_7121010
loop_
_publ_author_name
'Zhang, Hai-Ning'
'Gao, Wen-Xi'
'Deng, Yu-Xin'
'Lin, Yue-Jian'
'Jin, Guo-Xin'

_publ_section_title
;
 Stacking-interaction-induced host-guest chemistry and Borromean rings
 based on a polypyridyl ligand.
;
_journal_issue 13
_journal_name_full 'Chemical communications (Cambridge, England)'
_journal_page_first 1559
_journal_page_last 1562
_journal_paper_doi 10.1039/c7cc09448e
_journal_volume 54
_journal_year 2018
_chemical_formula_sum 'C142 H220 F18 N18 O46 Rh4 S6'
_chemical_formula_weight 3861.35
_space_group_crystal_system triclinic
_space_group_IT_number 2
_space_group_name_Hall '-P 1'
_space_group_name_H-M_alt 'P -1'
_symmetry_space_group_name_Hall '-P 1'
_symmetry_space_group_name_H-M 'P -1'
_atom_sites_solution_hydrogens geom
_audit_creation_method SHELXL-2014/7
_audit_update_record
;
2017-11-21 deposited with the CCDC.
2017-12-18 downloaded from the CCDC.
;
_cell_angle_alpha 67.479(3)
_cell_angle_beta 69.242(3)
_cell_angle_gamma 86.897(3)
_cell_formula_units_Z 1
_cell_length_a 15.772(3)
_cell_length_b 17.560(3)
_cell_length_c 19.223(4)
_cell_measurement_reflns_used 8023
_cell_measurement_temperature 223(2)
_cell_measurement_theta_max 25.92
_cell_measurement_theta_min 2.34
_cell_volume 4578.1(15)
_computing_cell_refinement 'Bruker SAINT'
_computing_data_collection 'Bruker APEX2'
_computing_data_reduction 'Bruker SAINT'
_computing_molecular_graphics 'Bruker SHELXTL'
_computing_publication_material 'Bruker SHELXTL'
_computing_structure_refinement 'SHELXL-2014/7 (Sheldrick, 2014)'
_computing_structure_solution 'SHELXS-97 (Sheldrick, 2008)'
_diffrn_ambient_temperature 223(2)
_diffrn_measured_fraction_theta_full 0.987
_diffrn_measured_fraction_theta_max 0.988
_diffrn_measurement_device_type 'Bruker APEX-II CCD'
_diffrn_measurement_method '\f and \w scans'
_diffrn_radiation_type MoK\a
_diffrn_radiation_wavelength 0.71073
_diffrn_reflns_av_R_equivalents 0.0321
_diffrn_reflns_av_unetI/netI 0.0664
_diffrn_reflns_Laue_measured_fraction_full 0.987
_diffrn_reflns_Laue_measured_fraction_max 0.988
_diffrn_reflns_limit_h_max 19
_diffrn_reflns_limit_h_min -19
_diffrn_reflns_limit_k_max 21
_diffrn_reflns_limit_k_min -21
_diffrn_reflns_limit_l_max 23
_diffrn_reflns_limit_l_min -23
_diffrn_reflns_number 29755
_diffrn_reflns_point_group_measured_fraction_full 0.987
_diffrn_reflns_point_group_measured_fraction_max 0.988
_diffrn_reflns_theta_full 25.242
_diffrn_reflns_theta_max 25.999
_diffrn_reflns_theta_min 1.230
_exptl_absorpt_coefficient_mu 0.518
_exptl_absorpt_correction_T_max 0.563
_exptl_absorpt_correction_T_min 0.499
_exptl_absorpt_correction_type multi-scan
_exptl_absorpt_process_details sadabs
_exptl_crystal_colour yellow
_exptl_crystal_density_diffrn 1.401
_exptl_crystal_description block
_exptl_crystal_F_000 2004
_exptl_crystal_size_max 0.410
_exptl_crystal_size_mid 0.370
_exptl_crystal_size_min 0.350
_platon_squeeze_details
; 
 In asymmetric unit of this data, there were disordered 
 cation and solvents (one protonated triethylamine cation, 
 eight methanol and six water molecules) which could not be 
 restrained properly. Therefore, SQUEEZE algorithm was used 
 to omit them. 
;
_refine_diff_density_max 3.275
_refine_diff_density_min -1.099
_refine_diff_density_rms 0.144
_refine_ls_extinction_method none
_refine_ls_goodness_of_fit_ref 1.058
_refine_ls_hydrogen_treatment constr
_refine_ls_matrix_type full
_refine_ls_number_parameters 803
_refine_ls_number_reflns 17787
_refine_ls_number_restraints 17
_refine_ls_restrained_S_all 1.058
_refine_ls_R_factor_all 0.1071
_refine_ls_R_factor_gt 0.0795
_refine_ls_shift/su_max 0.001
_refine_ls_shift/su_mean 0.000
_refine_ls_structure_factor_coef Fsqd
_refine_ls_weighting_details 'w=1/[\s^2^(Fo^2^)+(0.1692P)^2^] where P=(Fo^2^+2Fc^2^)/3'
_refine_ls_weighting_scheme calc
_refine_ls_wR_factor_gt 0.2415
_refine_ls_wR_factor_ref 0.2645
_reflns_Friedel_coverage 0.000
_reflns_number_gt 11173
_reflns_number_total 17787
_reflns_threshold_expression 'I > 2\s(I)'
_cod_data_source_file c7cc09448e2.cif
_cod_data_source_block 2a
_cod_depositor_comments 'Adding full bibliography for 7121010--7121014.cif.'
_cod_original_cell_volume 4578.2(15)
_cod_database_code 7121010
_shelx_shelxl_version_number 2014/7
_shelx_space_group_comment
; 
The symmetry employed for this shelxl refinement is uniquely defined 
by the following loop, which should always be used as a source of 
symmetry information in preference to the above space-group names. 
They are only intended as comments. 
;
_shelx_estimated_absorpt_t_min 0.816
_shelx_estimated_absorpt_t_max 0.840
_platon_squeeze_void_probe_radius 1.20

loop_
_space_group_symop_operation_xyz
'x, y, z'
'-x, -y, -z'

loop_
_atom_site_label
_atom_site_type_symbol
_atom_site_fract_x
_atom_site_fract_y
_atom_site_fract_z
_atom_site_U_iso_or_equiv
_atom_site_adp_type
_atom_site_occupancy
_atom_site_site_symmetry_order
_atom_site_calc_flag
_atom_site_refinement_flags_posn
_atom_site_refinement_flags_adp
Rh1 Rh 0.10897(3) 0.29639(3) 0.75405(3) 0.04217(16) Uani 1 1 d . .
Rh2 Rh 0.46394(3) 0.23434(3) 0.06287(3) 0.04224(16) Uani 1 1 d . .
N1 N 0.0851(3) 0.2353(3) 0.6859(3) 0.0476(12) Uani 1 1 d . .
N2 N 0.2230(3) 0.3460(3) 0.6433(3) 0.0416(10) Uani 1 1 d . .
N3 N 0.4930(3) 0.2905(3) 0.1325(3) 0.0416(10) Uani 1 1 d . .
N4 N 0.3524(3) 0.1840(3) 0.1743(3) 0.0455(11) Uani 1 1 d . .
N5 N 0.3620(3) 0.3228(3) 0.3866(3) 0.0417(10) Uani 1 1 d . .
N6 N 0.2166(3) 0.2080(3) 0.4305(3) 0.0500(12) Uani 1 1 d . .
N7 N 0.1889(3) 0.1960(3) 0.7899(3) 0.0462(11) Uani 1 1 d . .
N8 N 0.4576(3) -0.1345(3) 0.8945(3) 0.0439(11) Uani 1 1 d . .
O1 O 0.6395(4) 0.6360(4) 0.2017(4) 0.104(2) Uani 1 1 d . .
O2 O 0.5687(6) 0.5178(4) 0.3234(5) 0.119(2) Uani 1 1 d . .
O3 O 0.5156(5) 0.5537(4) 0.2139(4) 0.100(2) Uani 1 1 d . .
O4 O 0.2062(6) 0.6654(5) 0.0123(7) 0.157(4) Uani 1 1 d . .
O5 O 0.1182(5) 0.5516(5) 0.1276(5) 0.142(3) Uani 1 1 d . .
O6 O 0.2663(4) 0.5363(4) 0.0357(4) 0.0988(19) Uani 1 1 d . .
O7 O 0.2272(5) 0.8711(4) 0.1390(5) 0.118(2) Uani 1 1 d . .
O8 O 0.1776(4) 0.9721(5) 0.1941(6) 0.128(3) Uani 1 1 d . .
O9 O 0.3351(4) 0.9801(4) 0.1197(4) 0.106(2) Uani 1 1 d . .
S1 S 0.56007(15) 0.57966(12) 0.25379(13) 0.0734(5) Uani 1 1 d . .
S2 S 0.18643(15) 0.57830(16) 0.04798(18) 0.0917(7) Uani 1 1 d D .
S3 S 0.25039(15) 0.92885(15) 0.16616(18) 0.0976(8) Uani 1 1 d . .
F1 F 0.4672(5) 0.7062(4) 0.2392(5) 0.147(3) Uani 1 1 d . .
F2 F 0.4039(5) 0.6020(6) 0.3476(6) 0.187(4) Uani 1 1 d . .
F3 F 0.5168(5) 0.6760(4) 0.3334(4) 0.131(2) Uani 1 1 d . .
F4 F 0.0634(6) 0.5954(7) -0.0140(8) 0.218(5) Uani 1 1 d D .
F5 F 0.1824(7) 0.5800(9) -0.0865(7) 0.208(5) Uani 1 1 d D .
F6 F 0.1097(6) 0.4715(6) 0.0194(7) 0.206(5) Uani 1 1 d D .
F7 F 0.3366(6) 0.8204(6) 0.2496(6) 0.204(5) Uani 1 1 d . .
F8 F 0.2948(8) 0.9105(8) 0.2907(7) 0.211(5) Uani 1 1 d . .
F9 F 0.1946(6) 0.8128(6) 0.3145(6) 0.209(4) Uani 1 1 d D .
C1 C 0.0176(5) 0.1816(4) 0.7076(4) 0.0659(19) Uani 1 1 d . .
H1 H -0.0291 0.1694 0.7581 0.079 Uiso 1 1 calc R U
C2 C 0.0111(5) 0.1409(5) 0.6587(4) 0.073(2) Uani 1 1 d . .
H2 H -0.0384 0.1016 0.6772 0.087 Uiso 1 1 calc R U
C3 C 0.0767(4) 0.1590(5) 0.5853(4) 0.0648(19) Uani 1 1 d . .
H3 H 0.0742 0.1315 0.5525 0.078 Uiso 1 1 calc R U
C4 C 0.1481(4) 0.2186(4) 0.5584(4) 0.0471(13) Uani 1 1 d . .
C5 C 0.1518(4) 0.2550(3) 0.6103(3) 0.0399(12) Uani 1 1 d . .
C6 C 0.2244(4) 0.3155(3) 0.5876(3) 0.0387(12) Uani 1 1 d . .
C7 C 0.2959(4) 0.3387(3) 0.5125(3) 0.0394(12) Uani 1 1 d . .
C8 C 0.3643(4) 0.3988(4) 0.4939(3) 0.0473(14) Uani 1 1 d . .
H8 H 0.4121 0.4176 0.4434 0.057 Uiso 1 1 calc R U
C9 C 0.3606(5) 0.4298(4) 0.5503(4) 0.0576(16) Uani 1 1 d . .
H9 H 0.4060 0.4701 0.5386 0.069 Uiso 1 1 calc R U
C10 C 0.2900(4) 0.4015(4) 0.6242(4) 0.0532(15) Uani 1 1 d . .
H10 H 0.2892 0.4224 0.6627 0.064 Uiso 1 1 calc R U
C11 C 0.5662(4) 0.3398(3) 0.1108(3) 0.0429(12) Uani 1 1 d . .
H11 H 0.6136 0.3494 0.0611 0.052 Uiso 1 1 calc R U
C12 C 0.5750(4) 0.3787(4) 0.1606(4) 0.0471(13) Uani 1 1 d . .
H12 H 0.6270 0.4147 0.1431 0.057 Uiso 1 1 calc R U
C13 C 0.5084(4) 0.3642(3) 0.2336(3) 0.0412(12) Uani 1 1 d . .
H13 H 0.5136 0.3907 0.2662 0.049 Uiso 1 1 calc R U
C14 C 0.4315(4) 0.3091(3) 0.2598(3) 0.0392(12) Uani 1 1 d . .
C15 C 0.4269(4) 0.2735(3) 0.2066(3) 0.0409(12) Uani 1 1 d . .
C16 C 0.3505(4) 0.2153(3) 0.2298(3) 0.0409(12) Uani 1 1 d . .
C17 C 0.2820(4) 0.1943(4) 0.3038(4) 0.0461(13) Uani 1 1 d . .
C18 C 0.2109(5) 0.1344(4) 0.3249(4) 0.0585(17) Uani 1 1 d . .
H18 H 0.1638 0.1173 0.3758 0.070 Uiso 1 1 calc R U
C19 C 0.2113(5) 0.1012(4) 0.2705(5) 0.069(2) Uani 1 1 d . .
H19 H 0.1642 0.0626 0.2821 0.083 Uiso 1 1 calc R U
C20 C 0.2881(4) 0.1288(4) 0.1942(4) 0.0554(16) Uani 1 1 d . .
H20 H 0.2911 0.1049 0.1573 0.066 Uiso 1 1 calc R U
C21 C 0.2949(4) 0.3021(3) 0.4563(3) 0.0399(12) Uani 1 1 d . .
C22 C 0.2206(4) 0.2429(4) 0.4800(4) 0.0465(13) Uani 1 1 d . .
C23 C 0.2851(4) 0.2308(4) 0.3577(4) 0.0472(14) Uani 1 1 d . .
C24 C 0.3575(4) 0.2887(3) 0.3366(3) 0.0414(12) Uani 1 1 d . .
C25 C 0.2713(4) 0.2104(4) 0.7873(4) 0.0522(15) Uani 1 1 d . .
H25 H 0.2943 0.2653 0.7707 0.063 Uiso 1 1 calc R U
C26 C 0.3259(4) 0.1458(3) 0.8087(4) 0.0537(16) Uani 1 1 d . .
H26 H 0.3848 0.1584 0.8051 0.064 Uiso 1 1 calc R U
C27 C 0.2941(4) 0.0648(3) 0.8346(4) 0.0439(13) Uani 1 1 d . .
C28 C 0.2067(5) 0.0517(4) 0.8376(6) 0.081(3) Uani 1 1 d . .
H28 H 0.1814 -0.0025 0.8545 0.098 Uiso 1 1 calc R U
C29 C 0.1572(4) 0.1167(4) 0.8162(5) 0.0650(19) Uani 1 1 d . .
H29 H 0.0977 0.1055 0.8200 0.078 Uiso 1 1 calc R U
C30 C 0.3714(4) -0.1488(4) 0.9074(4) 0.0548(16) Uani 1 1 d . .
H30 H 0.3460 -0.2039 0.9299 0.066 Uiso 1 1 calc R U
C31 C 0.3156(4) -0.0848(4) 0.8890(4) 0.0585(17) Uani 1 1 d . .
H31 H 0.2536 -0.0972 0.9007 0.070 Uiso 1 1 calc R U
C32 C 0.3521(4) -0.0050(3) 0.8541(3) 0.0408(12) Uani 1 1 d . .
C33 C 0.4446(5) 0.0095(4) 0.8365(5) 0.0584(17) Uani 1 1 d . .
H33 H 0.4732 0.0638 0.8096 0.070 Uiso 1 1 calc R U
C34 C 0.4934(4) -0.0559(4) 0.8585(4) 0.0522(15) Uani 1 1 d . .
H34 H 0.5554 -0.0452 0.8478 0.063 Uiso 1 1 calc R U
C35 C -0.0275(4) 0.3356(4) 0.7920(4) 0.0545(16) Uani 1 1 d . .
C36 C -0.0095(4) 0.2777(4) 0.8611(4) 0.0564(16) Uani 1 1 d . .
C37 C 0.0650(6) 0.3164(5) 0.8649(4) 0.070(2) Uani 1 1 d . .
C38 C 0.0964(5) 0.3941(4) 0.7986(5) 0.0641(18) Uani 1 1 d . .
C39 C 0.0363(4) 0.4045(4) 0.7535(4) 0.0557(16) Uani 1 1 d . .
C40 C -0.1040(5) 0.3260(5) 0.7668(6) 0.082(2) Uani 1 1 d . .
H40A H -0.1518 0.3593 0.7838 0.123 Uiso 1 1 calc R U
H40B H -0.1278 0.2683 0.7916 0.123 Uiso 1 1 calc R U
H40C H -0.0821 0.3443 0.7085 0.123 Uiso 1 1 calc R U
C41 C -0.0655(6) 0.1999(5) 0.9207(5) 0.080(2) Uani 1 1 d . .
H41A H -0.0281 0.1616 0.9456 0.119 Uiso 1 1 calc R U
H41B H -0.0907 0.1755 0.8938 0.119 Uiso 1 1 calc R U
H41C H -0.1147 0.2114 0.9620 0.119 Uiso 1 1 calc R U
C42 C 0.1076(7) 0.2851(7) 0.9284(5) 0.102(3) Uani 1 1 d . .
H42A H 0.0868 0.3143 0.9644 0.153 Uiso 1 1 calc R U
H42B H 0.1734 0.2948 0.9025 0.153 Uiso 1 1 calc R U
H42C H 0.0902 0.2263 0.9591 0.153 Uiso 1 1 calc R U
C43 C 0.1660(6) 0.4594(6) 0.7818(6) 0.096(3) Uani 1 1 d . .
H43A H 0.1368 0.4975 0.8066 0.144 Uiso 1 1 calc R U
H43B H 0.1948 0.4894 0.7239 0.144 Uiso 1 1 calc R U
H43C H 0.2117 0.4337 0.8041 0.144 Uiso 1 1 calc R U
C44 C 0.0434(6) 0.4786(5) 0.6803(5) 0.086(3) Uani 1 1 d . .
H44A H 0.1013 0.4827 0.6377 0.129 Uiso 1 1 calc R U
H44B H 0.0397 0.5277 0.6925 0.129 Uiso 1 1 calc R U
H44C H -0.0060 0.4741 0.6628 0.129 Uiso 1 1 calc R U
C45 C 0.4845(5) 0.2156(4) -0.0464(4) 0.0498(14) Uani 1 1 d . .
C46 C 0.3951(5) 0.2366(4) -0.0187(4) 0.0579(16) Uani 1 1 d . .
C47 C 0.3998(5) 0.3173(4) -0.0165(4) 0.0611(18) Uani 1 1 d . .
C48 C 0.4923(6) 0.3441(4) -0.0462(4) 0.071(2) Uani 1 1 d . .
C49 C 0.5466(5) 0.2826(4) -0.0642(4) 0.0526(15) Uani 1 1 d . .
C50 C 0.5125(5) 0.1367(4) -0.0591(5) 0.0660(19) Uani 1 1 d . .
H50A H 0.4658 0.0917 -0.0209 0.099 Uiso 1 1 calc R U
H50B H 0.5696 0.1236 -0.0510 0.099 Uiso 1 1 calc R U
H50C H 0.5199 0.1443 -0.1137 0.099 Uiso 1 1 calc R U
C51 C 0.3086(6) 0.1879(6) -0.0006(5) 0.086(2) Uani 1 1 d . .
H51A H 0.2939 0.2052 -0.0490 0.129 Uiso 1 1 calc R U
H51B H 0.2593 0.1979 0.0416 0.129 Uiso 1 1 calc R U
H51C H 0.3171 0.1293 0.0173 0.129 Uiso 1 1 calc R U
C52 C 0.3224(8) 0.3661(6) 0.0027(7) 0.114(4) Uani 1 1 d . U
H52A H 0.3309 0.3936 0.0353 0.171 Uiso 1 1 calc R U
H52B H 0.2664 0.3296 0.0325 0.171 Uiso 1 1 calc R U
H52C H 0.3190 0.4072 -0.0470 0.171 Uiso 1 1 calc R U
C53 C 0.5269(8) 0.4303(4) -0.0598(6) 0.104(3) Uani 1 1 d . U
H53A H 0.5383 0.4676 -0.1153 0.156 Uiso 1 1 calc R U
H53B H 0.5829 0.4270 -0.0491 0.156 Uiso 1 1 calc R U
H53C H 0.4813 0.4509 -0.0236 0.156 Uiso 1 1 calc R U
C54 C 0.6484(5) 0.2896(6) -0.1014(5) 0.082(2) Uani 1 1 d . .
H54A H 0.6685 0.3333 -0.1550 0.124 Uiso 1 1 calc R U
H54B H 0.6679 0.2375 -0.1051 0.124 Uiso 1 1 calc R U
H54C H 0.6747 0.3025 -0.0681 0.124 Uiso 1 1 calc R U
C55 C 0.4818(7) 0.6423(6) 0.2973(7) 0.094(3) Uani 1 1 d . .
C56 C 0.1306(11) 0.5527(10) -0.0084(10) 0.165(6) Uani 1 1 d D .
C57 C 0.2720(8) 0.8654(12) 0.2601(8) 0.158(7) Uani 1 1 d D .

loop_
_atom_site_aniso_label
_atom_site_aniso_U_11
_atom_site_aniso_U_22
_atom_site_aniso_U_33
_atom_site_aniso_U_23
_atom_site_aniso_U_13
_atom_site_aniso_U_12
Rh1 0.0432(3) 0.0441(3) 0.0406(3) -0.0212(2) -0.0129(2) 0.01264(19)
Rh2 0.0519(3) 0.0410(3) 0.0477(3) -0.0283(2) -0.0233(2) 0.0154(2)
N1 0.032(2) 0.057(3) 0.055(3) -0.030(3) -0.008(2) 0.005(2)
N2 0.049(3) 0.041(3) 0.037(3) -0.016(2) -0.016(2) -0.001(2)
N3 0.044(3) 0.043(3) 0.042(3) -0.022(2) -0.015(2) 0.010(2)
N4 0.054(3) 0.046(3) 0.052(3) -0.031(2) -0.025(2) 0.006(2)
N5 0.051(3) 0.041(2) 0.036(3) -0.016(2) -0.017(2) -0.004(2)
N6 0.049(3) 0.053(3) 0.049(3) -0.025(2) -0.013(2) -0.008(2)
N7 0.047(3) 0.047(3) 0.049(3) -0.024(2) -0.017(2) 0.011(2)
N8 0.054(3) 0.035(2) 0.047(3) -0.013(2) -0.026(2) 0.006(2)
O1 0.092(4) 0.097(4) 0.123(5) -0.061(4) -0.016(4) -0.007(3)
O2 0.166(7) 0.086(4) 0.125(6) -0.022(4) -0.096(5) 0.004(4)
O3 0.160(6) 0.078(4) 0.098(5) -0.038(3) -0.080(5) -0.004(4)
O4 0.170(8) 0.101(5) 0.264(11) -0.101(7) -0.121(8) 0.029(5)
O5 0.107(5) 0.173(7) 0.127(6) -0.093(6) 0.012(5) 0.031(5)
O6 0.063(3) 0.094(4) 0.127(5) -0.056(4) -0.009(3) 0.022(3)
O7 0.104(5) 0.084(4) 0.180(7) -0.084(5) -0.033(5) 0.012(3)
O8 0.076(4) 0.122(6) 0.196(8) -0.083(6) -0.039(5) 0.016(4)
O9 0.064(3) 0.095(4) 0.139(6) -0.064(4) 0.011(3) -0.004(3)
S1 0.0938(14) 0.0622(11) 0.0766(13) -0.0270(10) -0.0429(12) -0.0076(10)
S2 0.0658(12) 0.1035(17) 0.133(2) -0.0881(17) -0.0226(13) 0.0178(11)
S3 0.0678(13) 0.0831(15) 0.144(2) -0.0707(16) -0.0103(14) -0.0005(11)
F1 0.171(6) 0.131(5) 0.147(6) -0.049(5) -0.081(5) 0.067(5)
F2 0.111(6) 0.184(8) 0.219(9) -0.071(7) -0.012(6) 0.001(5)
F3 0.168(6) 0.133(5) 0.119(5) -0.079(4) -0.054(4) 0.037(4)
F4 0.143(7) 0.233(10) 0.349(15) -0.125(10) -0.163(10) 0.051(7)
F5 0.177(9) 0.354(15) 0.173(8) -0.162(10) -0.090(7) 0.037(9)
F6 0.161(7) 0.209(9) 0.328(14) -0.178(9) -0.093(8) -0.024(6)
F7 0.134(7) 0.208(9) 0.179(8) -0.011(7) -0.032(6) 0.082(6)
F8 0.236(11) 0.279(12) 0.214(10) -0.158(10) -0.126(9) 0.066(9)
F9 0.152(8) 0.180(8) 0.209(9) -0.054(7) 0.007(7) 0.016(6)
C1 0.059(4) 0.074(5) 0.052(4) -0.034(4) 0.008(3) -0.021(3)
C2 0.063(4) 0.085(5) 0.060(4) -0.034(4) 0.001(3) -0.033(4)
C3 0.049(4) 0.088(5) 0.068(5) -0.054(4) -0.006(3) -0.009(3)
C4 0.046(3) 0.050(3) 0.048(3) -0.027(3) -0.012(3) -0.001(3)
C5 0.036(3) 0.049(3) 0.033(3) -0.019(3) -0.008(2) 0.000(2)
C6 0.041(3) 0.038(3) 0.042(3) -0.021(2) -0.016(2) 0.008(2)
C7 0.038(3) 0.045(3) 0.040(3) -0.022(3) -0.014(2) 0.002(2)
C8 0.056(3) 0.048(3) 0.035(3) -0.018(3) -0.008(3) -0.006(3)
C9 0.063(4) 0.063(4) 0.046(4) -0.025(3) -0.011(3) -0.018(3)
C10 0.061(4) 0.063(4) 0.049(4) -0.035(3) -0.021(3) 0.006(3)
C11 0.041(3) 0.044(3) 0.042(3) -0.019(3) -0.011(2) 0.003(2)
C12 0.048(3) 0.051(3) 0.045(3) -0.020(3) -0.016(3) -0.004(3)
C13 0.047(3) 0.043(3) 0.036(3) -0.018(2) -0.013(2) -0.004(2)
C14 0.042(3) 0.040(3) 0.043(3) -0.023(3) -0.017(2) 0.007(2)
C15 0.051(3) 0.035(3) 0.046(3) -0.022(3) -0.023(3) 0.008(2)
C16 0.041(3) 0.051(3) 0.047(3) -0.031(3) -0.022(3) 0.008(2)
C17 0.044(3) 0.055(3) 0.046(3) -0.030(3) -0.012(3) 0.006(3)
C18 0.058(4) 0.063(4) 0.058(4) -0.037(3) -0.007(3) -0.013(3)
C19 0.076(5) 0.066(4) 0.074(5) -0.043(4) -0.017(4) -0.013(4)
C20 0.061(4) 0.059(4) 0.070(4) -0.046(4) -0.028(3) 0.012(3)
C21 0.043(3) 0.041(3) 0.039(3) -0.020(3) -0.012(2) 0.004(2)
C22 0.041(3) 0.053(3) 0.054(4) -0.032(3) -0.015(3) 0.006(2)
C23 0.050(3) 0.045(3) 0.057(4) -0.029(3) -0.020(3) 0.002(3)
C24 0.043(3) 0.042(3) 0.041(3) -0.022(3) -0.012(2) 0.002(2)
C25 0.055(4) 0.036(3) 0.073(4) -0.023(3) -0.030(3) 0.007(3)
C26 0.048(3) 0.037(3) 0.085(5) -0.021(3) -0.038(3) 0.005(3)
C27 0.047(3) 0.039(3) 0.054(4) -0.023(3) -0.022(3) 0.011(2)
C28 0.057(4) 0.041(4) 0.140(8) -0.018(4) -0.047(5) 0.001(3)
C29 0.042(3) 0.042(4) 0.094(6) -0.013(4) -0.021(4) 0.002(3)
C30 0.058(4) 0.031(3) 0.069(4) -0.017(3) -0.019(3) 0.007(3)
C31 0.046(3) 0.048(4) 0.081(5) -0.021(3) -0.029(3) 0.009(3)
C32 0.043(3) 0.032(3) 0.049(3) -0.018(2) -0.016(3) 0.006(2)
C33 0.058(4) 0.036(3) 0.083(5) -0.023(3) -0.029(4) 0.007(3)
C34 0.052(4) 0.038(3) 0.075(4) -0.025(3) -0.030(3) 0.006(3)
C35 0.041(3) 0.061(4) 0.059(4) -0.031(3) -0.011(3) 0.021(3)
C36 0.053(4) 0.065(4) 0.046(4) -0.031(3) -0.004(3) 0.017(3)
C37 0.111(6) 0.072(5) 0.050(4) -0.041(4) -0.039(4) 0.037(4)
C38 0.075(5) 0.061(4) 0.068(5) -0.046(4) -0.018(4) 0.018(3)
C39 0.056(4) 0.048(4) 0.062(4) -0.029(3) -0.015(3) 0.023(3)
C40 0.062(5) 0.090(6) 0.101(6) -0.047(5) -0.031(4) 0.030(4)
C41 0.088(6) 0.063(5) 0.061(5) -0.023(4) 0.002(4) 0.001(4)
C42 0.119(8) 0.140(8) 0.073(6) -0.055(6) -0.055(6) 0.061(6)
C43 0.078(6) 0.113(7) 0.129(8) -0.093(7) -0.028(5) 0.034(5)
C44 0.093(6) 0.079(5) 0.077(6) -0.031(5) -0.024(5) 0.039(5)
C45 0.070(4) 0.045(3) 0.047(3) -0.027(3) -0.026(3) 0.009(3)
C46 0.070(4) 0.067(4) 0.062(4) -0.037(3) -0.041(4) 0.016(3)
C47 0.071(5) 0.073(4) 0.065(4) -0.044(4) -0.040(4) 0.040(4)
C48 0.134(7) 0.044(4) 0.061(4) -0.021(3) -0.066(5) 0.018(4)
C49 0.080(5) 0.038(3) 0.042(3) -0.011(3) -0.028(3) -0.006(3)
C50 0.079(5) 0.062(4) 0.078(5) -0.052(4) -0.026(4) 0.017(3)
C51 0.078(5) 0.129(7) 0.078(5) -0.056(5) -0.044(5) 0.018(5)
C52 0.155(9) 0.123(8) 0.120(8) -0.081(7) -0.088(7) 0.099(7)
C53 0.206(11) 0.038(4) 0.101(7) -0.030(4) -0.090(7) 0.011(5)
C54 0.079(5) 0.109(7) 0.058(5) -0.026(5) -0.026(4) -0.023(5)
C55 0.084(6) 0.084(6) 0.106(8) -0.025(6) -0.033(6) -0.016(5)
C56 0.151(15) 0.209(18) 0.175(16) -0.084(14) -0.088(13) -0.020(13)
C57 0.069(7) 0.26(2) 0.103(10) -0.040(12) -0.025(7) 0.015(10)

loop_
_atom_type_symbol
_atom_type_description
_atom_type_scat_dispersion_real
_atom_type_scat_dispersion_imag
_atom_type_scat_source
C C 0.0033 0.0016 'International Tables Vol C Tables 4.2.6.8 and 6.1.1.4'
H H 0.0000 0.0000 'International Tables Vol C Tables 4.2.6.8 and 6.1.1.4'
N N 0.0061 0.0033 'International Tables Vol C Tables 4.2.6.8 and 6.1.1.4'
O O 0.0106 0.0060 'International Tables Vol C Tables 4.2.6.8 and 6.1.1.4'
F F 0.0171 0.0103 'International Tables Vol C Tables 4.2.6.8 and 6.1.1.4'
S S 0.1246 0.1234 'International Tables Vol C Tables 4.2.6.8 and 6.1.1.4'
Rh Rh -1.1178 0.9187 'International Tables Vol C Tables 4.2.6.8 and 6.1.1.4'

loop_
_geom_angle_atom_site_label_1
_geom_angle_atom_site_label_2
_geom_angle_atom_site_label_3
_geom_angle
_geom_angle_site_symmetry_1
_geom_angle_site_symmetry_3
N1 Rh1 N2 77.94(17) . .
N1 Rh1 N7 84.94(18) . .
N2 Rh1 N7 86.16(18) . .
N1 Rh1 C37 148.5(3) . .
N2 Rh1 C37 133.6(3) . .
N7 Rh1 C37 96.2(2) . .
N1 Rh1 C36 110.7(2) . .
N2 Rh1 C36 166.0(2) . .
N7 Rh1 C36 105.2(2) . .
C37 Rh1 C36 38.6(3) . .
N1 Rh1 C39 115.6(2) . .
N2 Rh1 C39 101.8(2) . .
N7 Rh1 C39 159.0(2) . .
C37 Rh1 C39 64.2(3) . .
C36 Rh1 C39 64.7(2) . .
N1 Rh1 C38 154.9(2) . .
N2 Rh1 C38 101.8(2) . .
N7 Rh1 C38 120.2(2) . .
C37 Rh1 C38 38.5(3) . .
C36 Rh1 C38 65.5(3) . .
C39 Rh1 C38 39.4(3) . .
N1 Rh1 C35 96.5(2) . .
N2 Rh1 C35 131.6(2) . .
N7 Rh1 C35 141.9(2) . .
C37 Rh1 C35 63.7(3) . .
C36 Rh1 C35 38.9(2) . .
C39 Rh1 C35 37.4(2) . .
C38 Rh1 C35 64.5(3) . .
N3 Rh2 N4 77.88(17) . .
N3 Rh2 C48 97.1(2) . .
N4 Rh2 C48 135.2(3) . .
N3 Rh2 C45 154.7(2) . .
N4 Rh2 C45 127.1(2) . .
C48 Rh2 C45 63.4(2) . .
N3 Rh2 N8 88.88(17) . 2_656
N4 Rh2 N8 90.66(19) . 2_656
C48 Rh2 N8 134.0(3) . 2_656
C45 Rh2 N8 93.9(2) . 2_656
N3 Rh2 C49 116.1(2) . .
N4 Rh2 C49 162.9(2) . .
C48 Rh2 C49 38.2(3) . .
C45 Rh2 C49 38.6(2) . .
N8 Rh2 C49 99.0(2) 2_656 .
N3 Rh2 C47 111.0(2) . .
N4 Rh2 C47 102.1(2) . .
C48 Rh2 C47 37.7(3) . .
C45 Rh2 C47 64.2(2) . .
N8 Rh2 C47 158.1(2) 2_656 .
C49 Rh2 C47 64.6(3) . .
N3 Rh2 C46 148.7(2) . .
N4 Rh2 C46 98.9(2) . .
C48 Rh2 C46 63.1(3) . .
C45 Rh2 C46 37.7(2) . .
N8 Rh2 C46 122.4(2) 2_656 .
C49 Rh2 C46 64.0(3) . .
C47 Rh2 C46 38.6(2) . .
C1 N1 C5 118.1(5) . .
C1 N1 Rh1 127.8(4) . .
C5 N1 Rh1 114.1(3) . .
C10 N2 C6 118.5(5) . .
C10 N2 Rh1 127.5(4) . .
C6 N2 Rh1 114.0(3) . .
C11 N3 C15 118.7(5) . .
C11 N3 Rh2 126.8(4) . .
C15 N3 Rh2 114.5(3) . .
C20 N4 C16 118.0(5) . .
C20 N4 Rh2 127.5(4) . .
C16 N4 Rh2 114.5(4) . .
C21 N5 C24 117.5(5) . .
C22 N6 C23 117.3(5) . .
C25 N7 C29 117.5(5) . .
C25 N7 Rh1 120.7(4) . .
C29 N7 Rh1 121.7(4) . .
C30 N8 C34 117.7(5) . .
C30 N8 Rh2 121.0(4) . 2_656
C34 N8 Rh2 121.2(4) . 2_656
O3 S1 O2 116.1(4) . .
O3 S1 O1 114.8(4) . .
O2 S1 O1 114.7(5) . .
O3 S1 C55 104.4(5) . .
O2 S1 C55 101.2(5) . .
O1 S1 C55 103.0(4) . .
O4 S2 O6 112.2(5) . .
O4 S2 O5 111.6(5) . .
O6 S2 O5 118.7(5) . .
O4 S2 C56 106.4(6) . .
O6 S2 C56 103.1(6) . .
O5 S2 C56 103.1(7) . .
O8 S3 O7 113.7(4) . .
O8 S3 O9 113.1(4) . .
O7 S3 O9 119.0(4) . .
O8 S3 C57 102.4(7) . .
O7 S3 C57 105.6(8) . .
O9 S3 C57 100.2(5) . .
N1 C1 C2 123.1(6) . .
C3 C2 C1 119.1(6) . .
C2 C3 C4 119.5(6) . .
C3 C4 C5 118.5(5) . .
C3 C4 C22 123.2(5) . .
C5 C4 C22 118.2(5) . .
N1 C5 C4 121.6(5) . .
N1 C5 C6 116.7(5) . .
C4 C5 C6 121.7(5) . .
N2 C6 C7 122.0(5) . .
N2 C6 C5 117.2(5) . .
C7 C6 C5 120.7(5) . .
C8 C7 C6 117.7(5) . .
C8 C7 C21 122.9(5) . .
C6 C7 C21 119.4(5) . .
C9 C8 C7 119.3(5) . .
C8 C9 C10 119.7(6) . .
N2 C10 C9 122.8(5) . .
N3 C11 C12 121.6(5) . .
C13 C12 C11 120.2(5) . .
C12 C13 C14 119.4(5) . .
C13 C14 C15 117.2(5) . .
C13 C14 C24 123.8(5) . .
C15 C14 C24 119.1(5) . .
N3 C15 C14 122.8(5) . .
N3 C15 C16 116.8(5) . .
C14 C15 C16 120.4(5) . .
N4 C16 C17 123.8(5) . .
N4 C16 C15 116.0(5) . .
C17 C16 C15 120.2(5) . .
C16 C17 C18 117.9(5) . .
C16 C17 C23 120.0(5) . .
C18 C17 C23 122.0(5) . .
C19 C18 C17 119.6(6) . .
C18 C19 C20 116.8(6) . .
N4 C20 C19 123.8(5) . .
N5 C21 C22 121.7(5) . .
N5 C21 C7 119.6(5) . .
C22 C21 C7 118.6(5) . .
N6 C22 C21 120.8(5) . .
N6 C22 C4 118.0(5) . .
C21 C22 C4 121.2(5) . .
N6 C23 C24 120.4(5) . .
N6 C23 C17 118.3(5) . .
C24 C23 C17 121.3(5) . .
N5 C24 C23 122.2(5) . .
N5 C24 C14 118.8(5) . .
C23 C24 C14 119.0(5) . .
N7 C25 C26 121.8(5) . .
C27 C26 C25 120.8(5) . .
C26 C27 C28 115.8(5) . .
C26 C27 C32 122.1(5) . .
C28 C27 C32 122.0(5) . .
C29 C28 C27 120.6(6) . .
N7 C29 C28 123.3(6) . .
N8 C30 C31 122.5(6) . .
C32 C31 C30 119.3(6) . .
C31 C32 C33 117.8(5) . .
C31 C32 C27 120.6(5) . .
C33 C32 C27 121.5(5) . .
C34 C33 C32 119.2(6) . .
N8 C34 C33 123.3(6) . .
C39 C35 C36 109.2(6) . .
C39 C35 C40 124.7(7) . .
C36 C35 C40 126.1(7) . .
C39 C35 Rh1 70.6(3) . .
C36 C35 Rh1 69.7(3) . .
C40 C35 Rh1 127.7(5) . .
C37 C36 C35 105.9(6) . .
C37 C36 C41 127.8(7) . .
C35 C36 C41 125.8(7) . .
C37 C36 Rh1 70.6(4) . .
C35 C36 Rh1 71.4(3) . .
C41 C36 Rh1 128.6(5) . .
C38 C37 C36 110.5(6) . .
C38 C37 C42 121.4(8) . .
C36 C37 C42 128.1(8) . .
C38 C37 Rh1 71.2(4) . .
C36 C37 Rh1 70.8(3) . .
C42 C37 Rh1 125.8(5) . .
C37 C38 C39 105.4(6) . .
C37 C38 C43 129.5(8) . .
C39 C38 C43 124.5(7) . .
C37 C38 Rh1 70.4(4) . .
C39 C38 Rh1 70.2(3) . .
C43 C38 Rh1 130.1(5) . .
C35 C39 C38 108.9(6) . .
C35 C39 C44 127.5(7) . .
C38 C39 C44 123.6(7) . .
C35 C39 Rh1 72.0(3) . .
C38 C39 Rh1 70.4(3) . .
C44 C39 Rh1 125.0(5) . .
C46 C45 C49 109.1(5) . .
C46 C45 C50 126.3(6) . .
C49 C45 C50 124.6(6) . .
C46 C45 Rh2 72.4(3) . .
C49 C45 Rh2 70.7(3) . .
C50 C45 Rh2 124.9(5) . .
C45 C46 C47 107.8(6) . .
C45 C46 C51 127.1(6) . .
C47 C46 C51 124.9(6) . .
C45 C46 Rh2 69.9(3) . .
C47 C46 Rh2 69.9(3) . .
C51 C46 Rh2 129.3(5) . .
C48 C47 C46 106.4(5) . .
C48 C47 C52 126.9(8) . .
C46 C47 C52 126.3(8) . .
C48 C47 Rh2 70.6(4) . .
C46 C47 Rh2 71.5(3) . .
C52 C47 Rh2 129.0(6) . .
C47 C48 C49 110.8(6) . .
C47 C48 C53 123.0(8) . .
C49 C48 C53 126.2(8) . .
C47 C48 Rh2 71.7(4) . .
C49 C48 Rh2 71.0(4) . .
C53 C48 Rh2 126.2(5) . .
C48 C49 C45 105.9(6) . .
C48 C49 C54 126.9(6) . .
C45 C49 C54 127.0(6) . .
C48 C49 Rh2 70.7(4) . .
C45 C49 Rh2 70.6(4) . .
C54 C49 Rh2 127.3(5) . .
F2 C55 F3 109.3(10) . .
F2 C55 F1 108.0(10) . .
F3 C55 F1 104.7(8) . .
F2 C55 S1 113.0(8) . .
F3 C55 S1 111.7(7) . .
F1 C55 S1 109.7(8) . .
F4 C56 F6 113.7(12) . .
F4 C56 F5 98.7(12) . .
F6 C56 F5 109.1(14) . .
F4 C56 S2 111.8(11) . .
F6 C56 S2 111.8(10) . .
F5 C56 S2 111.1(9) . .
F7 C57 F8 104.4(12) . .
F7 C57 F9 106.8(16) . .
F8 C57 F9 111.2(14) . .
F7 C57 S3 113.9(12) . .
F8 C57 S3 112.0(14) . .
F9 C57 S3 108.5(9) . .

loop_
_geom_bond_atom_site_label_1
_geom_bond_atom_site_label_2
_geom_bond_distance
_geom_bond_site_symmetry_2
Rh1 N1 2.117(5) .
Rh1 N2 2.136(5) .
Rh1 N7 2.150(5) .
Rh1 C37 2.155(6) .
Rh1 C36 2.158(6) .
Rh1 C39 2.162(5) .
Rh1 C38 2.165(6) .
Rh1 C35 2.180(5) .
Rh2 N3 2.113(4) .
Rh2 N4 2.124(5) .
Rh2 C48 2.155(7) .
Rh2 C45 2.158(6) .
Rh2 N8 2.159(4) 2_656
Rh2 C49 2.159(6) .
Rh2 C47 2.169(6) .
Rh2 C46 2.190(6) .
N1 C1 1.300(8) .
N1 C5 1.381(7) .
N2 C10 1.328(8) .
N2 C6 1.361(7) .
N3 C11 1.323(7) .
N3 C15 1.364(7) .
N4 C20 1.289(8) .
N4 C16 1.367(7) .
N5 C21 1.308(7) .
N5 C24 1.333(7) .
N6 C22 1.333(7) .
N6 C23 1.353(8) .
N7 C25 1.317(7) .
N7 C29 1.342(8) .
N8 C30 1.312(8) .
N8 C34 1.333(7) .
N8 Rh2 2.159(4) 2_656
O1 S1 1.427(6) .
O2 S1 1.410(7) .
O3 S1 1.403(5) .
O4 S2 1.416(8) .
O5 S2 1.435(7) .
O6 S2 1.417(6) .
O7 S3 1.420(7) .
O8 S3 1.402(7) .
O9 S3 1.435(6) .
S1 C55 1.806(11) .
S2 C56 1.801(11) .
S3 C57 1.864(14) .
F1 C55 1.325(11) .
F2 C55 1.294(11) .
F3 C55 1.324(11) .
F4 C56 1.277(14) .
F5 C56 1.331(14) .
F6 C56 1.331(13) .
F7 C57 1.263(17) .
F8 C57 1.280(19) .
F9 C57 1.383(13) .
C1 C2 1.413(9) .
C2 C3 1.350(9) .
C3 C4 1.389(8) .
C4 C5 1.394(8) .
C4 C22 1.450(8) .
C5 C6 1.432(7) .
C6 C7 1.404(8) .
C7 C8 1.402(8) .
C7 C21 1.457(7) .
C8 C9 1.370(8) .
C9 C10 1.380(9) .
C11 C12 1.416(8) .
C12 C13 1.360(8) .
C13 C14 1.408(7) .
C14 C15 1.410(7) .
C14 C24 1.445(8) .
C15 C16 1.448(7) .
C16 C17 1.370(8) .
C17 C18 1.418(8) .
C17 C23 1.427(8) .
C18 C19 1.377(9) .
C19 C20 1.453(10) .
C21 C22 1.433(8) .
C23 C24 1.409(8) .
C25 C26 1.409(8) .
C26 C27 1.372(8) .
C27 C28 1.387(8) .
C27 C32 1.499(8) .
C28 C29 1.362(9) .
C30 C31 1.404(8) .
C31 C32 1.356(8) .
C32 C33 1.390(8) .
C33 C34 1.361(8) .
C35 C39 1.393(9) .
C35 C36 1.443(9) .
C35 C40 1.489(10) .
C36 C37 1.424(10) .
C36 C41 1.475(10) .
C37 C38 1.424(11) .
C37 C42 1.508(10) .
C38 C39 1.458(10) .
C38 C43 1.492(11) .
C39 C44 1.479(10) .
C45 C46 1.403(9) .
C45 C49 1.428(8) .
C45 C50 1.514(8) .
C46 C47 1.442(9) .
C46 C51 1.508(10) .
C47 C48 1.397(11) .
C47 C52 1.473(10) .
C48 C49 1.412(10) .
C48 C53 1.530(9) .
C49 C54 1.497(10) .

loop_
_geom_torsion_atom_site_label_1
_geom_torsion_atom_site_label_2
_geom_torsion_atom_site_label_3
_geom_torsion_atom_site_label_4
_geom_torsion
_geom_torsion_site_symmetry_1
C5 N1 C1 C2 2.2(11) .
Rh1 N1 C1 C2 -176.2(6) .
N1 C1 C2 C3 -1.3(13) .
C1 C2 C3 C4 -1.5(12) .
C2 C3 C4 C5 3.1(11) .
C2 C3 C4 C22 -179.0(7) .
C1 N1 C5 C4 -0.5(9) .
Rh1 N1 C5 C4 178.2(4) .
C1 N1 C5 C6 178.8(6) .
Rh1 N1 C5 C6 -2.5(6) .
C3 C4 C5 N1 -2.2(9) .
C22 C4 C5 N1 179.8(5) .
C3 C4 C5 C6 178.5(6) .
C22 C4 C5 C6 0.5(9) .
C10 N2 C6 C7 2.4(8) .
Rh1 N2 C6 C7 -177.6(4) .
C10 N2 C6 C5 179.3(5) .
Rh1 N2 C6 C5 -0.7(6) .
N1 C5 C6 N2 2.2(7) .
C4 C5 C6 N2 -178.5(5) .
N1 C5 C6 C7 179.1(5) .
C4 C5 C6 C7 -1.6(8) .
N2 C6 C7 C8 -3.8(8) .
C5 C6 C7 C8 179.4(5) .
N2 C6 C7 C21 178.2(5) .
C5 C6 C7 C21 1.4(8) .
C6 C7 C8 C9 2.5(9) .
C21 C7 C8 C9 -179.6(6) .
C7 C8 C9 C10 0.0(10) .
C6 N2 C10 C9 0.2(9) .
Rh1 N2 C10 C9 -179.7(5) .
C8 C9 C10 N2 -1.5(10) .
C15 N3 C11 C12 -3.6(8) .
Rh2 N3 C11 C12 175.3(4) .
N3 C11 C12 C13 1.7(9) .
C11 C12 C13 C14 1.1(9) .
C12 C13 C14 C15 -1.9(8) .
C12 C13 C14 C24 179.3(5) .
C11 N3 C15 C14 2.8(8) .
Rh2 N3 C15 C14 -176.2(4) .
C11 N3 C15 C16 -176.4(5) .
Rh2 N3 C15 C16 4.6(6) .
C13 C14 C15 N3 0.0(8) .
C24 C14 C15 N3 178.8(5) .
C13 C14 C15 C16 179.2(5) .
C24 C14 C15 C16 -2.0(8) .
C20 N4 C16 C17 -3.3(9) .
Rh2 N4 C16 C17 176.6(4) .
C20 N4 C16 C15 176.4(5) .
Rh2 N4 C16 C15 -3.7(6) .
N3 C15 C16 N4 -0.6(7) .
C14 C15 C16 N4 -179.8(5) .
N3 C15 C16 C17 179.2(5) .
C14 C15 C16 C17 -0.1(8) .
N4 C16 C17 C18 2.5(9) .
C15 C16 C17 C18 -177.2(6) .
N4 C16 C17 C23 -179.3(5) .
C15 C16 C17 C23 1.0(9) .
C16 C17 C18 C19 -1.8(10) .
C23 C17 C18 C19 180.0(7) .
C17 C18 C19 C20 1.9(11) .
C16 N4 C20 C19 3.5(9) .
Rh2 N4 C20 C19 -176.4(5) .
C18 C19 C20 N4 -2.9(11) .
C24 N5 C21 C22 2.2(8) .
C24 N5 C21 C7 -178.9(5) .
C8 C7 C21 N5 2.9(8) .
C6 C7 C21 N5 -179.2(5) .
C8 C7 C21 C22 -178.2(6) .
C6 C7 C21 C22 -0.3(8) .
C23 N6 C22 C21 0.0(9) .
C23 N6 C22 C4 -179.5(5) .
N5 C21 C22 N6 -1.4(9) .
C7 C21 C22 N6 179.7(5) .
N5 C21 C22 C4 178.1(5) .
C7 C21 C22 C4 -0.8(8) .
C3 C4 C22 N6 2.3(10) .
C5 C4 C22 N6 -179.8(5) .
C3 C4 C22 C21 -177.3(6) .
C5 C4 C22 C21 0.7(9) .
C22 N6 C23 C24 0.5(9) .
C22 N6 C23 C17 -179.9(5) .
C16 C17 C23 N6 -179.4(5) .
C18 C17 C23 N6 -1.3(9) .
C16 C17 C23 C24 0.1(9) .
C18 C17 C23 C24 178.3(6) .
C21 N5 C24 C23 -1.7(8) .
C21 N5 C24 C14 -178.7(5) .
N6 C23 C24 N5 0.3(9) .
C17 C23 C24 N5 -179.2(5) .
N6 C23 C24 C14 177.4(5) .
C17 C23 C24 C14 -2.2(9) .
C13 C14 C24 N5 -1.0(8) .
C15 C14 C24 N5 -179.8(5) .
C13 C14 C24 C23 -178.1(5) .
C15 C14 C24 C23 3.1(8) .
C29 N7 C25 C26 1.9(10) .
Rh1 N7 C25 C26 -178.5(5) .
N7 C25 C26 C27 -1.2(10) .
C25 C26 C27 C28 0.3(10) .
C25 C26 C27 C32 177.2(6) .
C26 C27 C28 C29 -0.4(12) .
C32 C27 C28 C29 -177.2(7) .
C25 N7 C29 C28 -2.0(11) .
Rh1 N7 C29 C28 178.4(7) .
C27 C28 C29 N7 1.3(14) .
C34 N8 C30 C31 -3.6(10) .
Rh2 N8 C30 C31 172.4(5) 2_656
N8 C30 C31 C32 2.1(11) .
C30 C31 C32 C33 1.5(10) .
C30 C31 C32 C27 -179.3(6) .
C26 C27 C32 C31 171.8(6) .
C28 C27 C32 C31 -11.6(10) .
C26 C27 C32 C33 -9.0(10) .
C28 C27 C32 C33 167.6(7) .
C31 C32 C33 C34 -3.5(10) .
C27 C32 C33 C34 177.3(6) .
C30 N8 C34 C33 1.5(10) .
Rh2 N8 C34 C33 -174.6(5) 2_656
C32 C33 C34 N8 2.1(11) .
C39 C35 C36 C37 2.8(7) .
C40 C35 C36 C37 -174.9(6) .
Rh1 C35 C36 C37 62.6(4) .
C39 C35 C36 C41 175.5(6) .
C40 C35 C36 C41 -2.3(10) .
Rh1 C35 C36 C41 -124.7(6) .
C39 C35 C36 Rh1 -59.7(4) .
C40 C35 C36 Rh1 122.5(6) .
C35 C36 C37 C38 -2.8(7) .
C41 C36 C37 C38 -175.3(6) .
Rh1 C36 C37 C38 60.3(5) .
C35 C36 C37 C42 175.9(7) .
C41 C36 C37 C42 3.5(12) .
Rh1 C36 C37 C42 -120.9(8) .
C35 C36 C37 Rh1 -63.1(4) .
C41 C36 C37 Rh1 124.4(7) .
C36 C37 C38 C39 1.7(7) .
C42 C37 C38 C39 -177.1(6) .
Rh1 C37 C38 C39 61.8(4) .
C36 C37 C38 C43 173.5(6) .
C42 C37 C38 C43 -5.4(11) .
Rh1 C37 C38 C43 -126.4(7) .
C36 C37 C38 Rh1 -60.1(4) .
C42 C37 C38 Rh1 121.0(7) .
C36 C35 C39 C38 -1.9(7) .
C40 C35 C39 C38 176.0(6) .
Rh1 C35 C39 C38 -61.1(4) .
C36 C35 C39 C44 179.9(6) .
C40 C35 C39 C44 -2.3(10) .
Rh1 C35 C39 C44 120.7(7) .
C36 C35 C39 Rh1 59.2(4) .
C40 C35 C39 Rh1 -123.0(6) .
C37 C38 C39 C35 0.1(7) .
C43 C38 C39 C35 -172.2(6) .
Rh1 C38 C39 C35 62.1(4) .
C37 C38 C39 C44 178.4(6) .
C43 C38 C39 C44 6.1(10) .
Rh1 C38 C39 C44 -119.6(6) .
C37 C38 C39 Rh1 -62.0(4) .
C43 C38 C39 Rh1 125.7(7) .
C49 C45 C46 C47 -1.7(7) .
C50 C45 C46 C47 -179.3(6) .
Rh2 C45 C46 C47 59.9(4) .
C49 C45 C46 C51 173.7(7) .
C50 C45 C46 C51 -3.9(11) .
Rh2 C45 C46 C51 -124.7(7) .
C49 C45 C46 Rh2 -61.6(4) .
C50 C45 C46 Rh2 120.8(7) .
C45 C46 C47 C48 2.5(7) .
C51 C46 C47 C48 -173.1(6) .
Rh2 C46 C47 C48 62.4(4) .
C45 C46 C47 C52 174.9(7) .
C51 C46 C47 C52 -0.7(12) .
Rh2 C46 C47 C52 -125.3(8) .
C45 C46 C47 Rh2 -59.9(4) .
C51 C46 C47 Rh2 124.5(7) .
C46 C47 C48 C49 -2.4(8) .
C52 C47 C48 C49 -174.7(7) .
Rh2 C47 C48 C49 60.6(5) .
C46 C47 C48 C53 175.3(6) .
C52 C47 C48 C53 3.0(11) .
Rh2 C47 C48 C53 -121.8(7) .
C46 C47 C48 Rh2 -63.0(4) .
C52 C47 C48 Rh2 124.7(8) .
C47 C48 C49 C45 1.3(7) .
C53 C48 C49 C45 -176.2(6) .
Rh2 C48 C49 C45 62.3(4) .
C47 C48 C49 C54 176.3(6) .
C53 C48 C49 C54 -1.2(11) .
Rh2 C48 C49 C54 -122.7(7) .
C47 C48 C49 Rh2 -61.0(5) .
C53 C48 C49 Rh2 121.5(7) .
C46 C45 C49 C48 0.3(7) .
C50 C45 C49 C48 177.9(6) .
Rh2 C45 C49 C48 -62.4(4) .
C46 C45 C49 C54 -174.7(6) .
C50 C45 C49 C54 2.9(10) .
Rh2 C45 C49 C54 122.7(6) .
C46 C45 C49 Rh2 62.6(4) .
C50 C45 C49 Rh2 -119.7(6) .
O3 S1 C55 F2 60.0(9) .
O2 S1 C55 F2 -60.9(9) .
O1 S1 C55 F2 -179.8(9) .
O3 S1 C55 F3 -176.2(7) .
O2 S1 C55 F3 62.9(8) .
O1 S1 C55 F3 -56.0(8) .
O3 S1 C55 F1 -60.6(8) .
O2 S1 C55 F1 178.5(7) .
O1 S1 C55 F1 59.6(8) .
O4 S2 C56 F4 -52.1(14) .
O6 S2 C56 F4 -170.4(11) .
O5 S2 C56 F4 65.5(13) .
O4 S2 C56 F6 179.2(11) .
O6 S2 C56 F6 60.9(12) .
O5 S2 C56 F6 -63.2(13) .
O4 S2 C56 F5 57.1(13) .
O6 S2 C56 F5 -61.2(12) .
O5 S2 C56 F5 174.7(11) .
O8 S3 C57 F7 -179.7(13) .
O7 S3 C57 F7 61.1(14) .
O9 S3 C57 F7 -63.1(15) .
O8 S3 C57 F8 -61.5(11) .
O7 S3 C57 F8 179.2(10) .
O9 S3 C57 F8 55.0(12) .
O8 S3 C57 F9 61.5(14) .
O7 S3 C57 F9 -57.7(14) .
O9 S3 C57 F9 178.1(12) .

loop_
_platon_squeeze_void_nr
_platon_squeeze_void_average_x
_platon_squeeze_void_average_y
_platon_squeeze_void_average_z
_platon_squeeze_void_volume
_platon_squeeze_void_count_electrons
_platon_squeeze_void_content
1 0.003 -0.003 -0.010 2099 677 ' '
